data_7234083
loop_
_publ_author_name
'Toshiki Higashino'
'Shohei Kumeta'
'Sumika Tamura'
'Yoshio Ando'
'Ken Ohmori'
'Keisuke Suzuki'
'Takehiko Mori'

_publ_section_title
;
 Ambipolar transistor properties of 2,2'-binaphthosemiquinones
;
_journal_name_full 'Journal of Materials Chemistry C'
_journal_page_first 1588
_journal_page_last 1594
_journal_paper_doi 10.1039/C4TC02467B
_journal_volume 3
_journal_year 2015
_chemical_formula_moiety 'C24 H20 O4'
_chemical_formula_sum 'C24 H20 O4'
_chemical_formula_weight 372.42
_chemical_name_common BNQ-Et
_space_group_IT_number 14
_space_group_name_Hall '-P 2yn'
_space_group_name_H-M_alt 'P 1 21/n 1'
_symmetry_cell_setting monoclinic
_symmetry_Int_Tables_number 14
_symmetry_space_group_name_Hall '-P 2yn'
_symmetry_space_group_name_H-M 'P 1 21/n 1'
_atom_sites_solution_hydrogens geom
_atom_sites_solution_primary direct
_atom_sites_solution_secondary difmap
_cell_angle_alpha 90.0000
_cell_angle_beta 93.2547(10)
_cell_angle_gamma 90.0000
_cell_formula_units_Z 2
_cell_length_a 12.2447(3)
_cell_length_b 4.98276(9)
_cell_length_c 15.1193(3)
_cell_measurement_reflns_used 7573
_cell_measurement_temperature 270
_cell_measurement_theta_max 68.22
_cell_measurement_theta_min 3.62
_cell_volume 920.98(3)
_computing_cell_refinement 'RAPID AUTO'
_computing_data_collection 'RAPID AUTO (Rigaku, ????)'
_computing_data_reduction 'RAPID AUTO'
_computing_molecular_graphics 'CrystalStructure 4.0'
_computing_publication_material 'CrystalStructure 4.0 (Rigaku, 2010)'
_computing_structure_refinement 'SHELXL97 (Sheldrick, 2008)'
_computing_structure_solution 'Il Milione (Burla, et al., 2007)'
_diffrn_ambient_temperature 270
_diffrn_detector_area_resol_mean 10.000
_diffrn_measured_fraction_theta_full 0.998
_diffrn_measured_fraction_theta_max 0.998
_diffrn_measurement_device_type 'Rigaku R-AXIS RAPID'
_diffrn_measurement_method \w
_diffrn_radiation_type 'Cu K\a'
_diffrn_radiation_wavelength 1.54187
_diffrn_reflns_av_R_equivalents 0.1752
_diffrn_reflns_limit_h_max 14
_diffrn_reflns_limit_h_min -14
_diffrn_reflns_limit_k_max 5
_diffrn_reflns_limit_k_min -5
_diffrn_reflns_limit_l_max 17
_diffrn_reflns_limit_l_min -18
_diffrn_reflns_number 9776
_diffrn_reflns_theta_full 68.23
_diffrn_reflns_theta_max 68.22
_diffrn_standards_interval_count .
_diffrn_standards_number 0
_exptl_absorpt_coefficient_mu 0.737
_exptl_absorpt_correction_T_max 0.980
_exptl_absorpt_correction_T_min 0.598
_exptl_absorpt_correction_type multi-scan
_exptl_absorpt_process_details 'ABSCOR (Rigaku, 1995)'
_exptl_crystal_colour black
_exptl_crystal_density_diffrn 1.343
_exptl_crystal_density_method 'not measured'
_exptl_crystal_description needle
_exptl_crystal_F_000 392.00
_exptl_crystal_size_max 0.445
_exptl_crystal_size_mid 0.133
_exptl_crystal_size_min 0.028
_refine_diff_density_max 0.240
_refine_diff_density_min -0.260
_refine_ls_extinction_method none
_refine_ls_goodness_of_fit_ref 1.012
_refine_ls_hydrogen_treatment constr
_refine_ls_number_parameters 127
_refine_ls_number_reflns 1664
_refine_ls_number_restraints 0
_refine_ls_R_factor_gt 0.0638
_refine_ls_shift/su_max 0.000
_refine_ls_structure_factor_coef Fsqd
_refine_ls_weighting_details 'w = 1/[\s^2^(Fo^2^)+(0.0001P)^2^+0.1000P] where P=(Fo^2^+2Fc^2^)/3'
_refine_ls_weighting_scheme calc
_refine_ls_wR_factor_ref 0.1527
_reflns_number_gt 1065
_reflns_number_total 1664
_reflns_threshold_expression F^2^>2.0\s(F^2^)
_cod_data_source_file 1000002.cif
_cod_data_source_block PCOD1000002
_cod_original_cell_volume 920.97(3)
_cod_database_code 7234083

loop_
_symmetry_equiv_pos_site_id
_symmetry_equiv_pos_as_xyz
1 +X,+Y,+Z
2 1/2-X,1/2+Y,1/2-Z
3 -X,-Y,-Z
4 1/2+X,1/2-Y,1/2+Z

loop_
_atom_site_label
_atom_site_type_symbol
_atom_site_fract_x
_atom_site_fract_y
_atom_site_fract_z
_atom_site_U_iso_or_equiv
_atom_site_adp_type
_atom_site_occupancy
_atom_site_symmetry_multiplicity
_atom_site_calc_flag
_atom_site_refinement_flags
_atom_site_disorder_assembly
_atom_site_disorder_group
O1 O 0.31529(12) 0.5859(3) 0.57198(10) 0.0597(6) Uani 1.0 4 d . . .
O2 O 0.48938(11) 1.0978(3) 0.29527(8) 0.0436(5) Uani 1.0 4 d . . .
C1 C 0.46921(15) 0.6039(4) 0.47876(12) 0.0343(6) Uani 1.0 4 d . . .
C2 C 0.35847(17) 0.6828(4) 0.50760(13) 0.0380(6) Uani 1.0 4 d . . .
C3 C 0.29725(16) 0.8942(4) 0.45621(12) 0.0367(6) Uani 1.0 4 d . . .
C4 C 0.19186(16) 0.9613(5) 0.47928(14) 0.0466(6) Uani 1.0 4 d . . .
C5 C 0.13320(18) 1.1599(5) 0.43351(15) 0.0528(7) Uani 1.0 4 d . . .
C6 C 0.17862(18) 1.2940(5) 0.36488(15) 0.0507(7) Uani 1.0 4 d . . .
C7 C 0.28314(18) 1.2314(4) 0.34079(13) 0.0427(6) Uani 1.0 4 d . . .
C8 C 0.34306(15) 1.0289(4) 0.38611(12) 0.0353(6) Uani 1.0 4 d . . .
C9 C 0.45204(16) 0.9521(4) 0.36360(13) 0.0357(6) Uani 1.0 4 d . . .
C10 C 0.50934(16) 0.7539(4) 0.40619(12) 0.0374(6) Uani 1.0 4 d . . .
C11 C 0.59199(17) 1.0218(5) 0.26047(14) 0.0491(7) Uani 1.0 4 d . . .
C12 C 0.6100(2) 1.2033(5) 0.18411(16) 0.0680(8) Uani 1.0 4 d . . .
H4 H 0.1609 0.8720 0.5257 0.0559 Uiso 1.0 4 calc R . .
H5 H 0.0629 1.2028 0.4491 0.0634 Uiso 1.0 4 calc R . .
H6 H 0.1389 1.4275 0.3345 0.0609 Uiso 1.0 4 calc R . .
H7 H 0.3135 1.3235 0.2947 0.0512 Uiso 1.0 4 calc R . .
H10 H 0.5784 0.7125 0.3875 0.0448 Uiso 1.0 4 calc R . .
H11A H 0.5894 0.8363 0.2411 0.0589 Uiso 1.0 4 calc R . .
H11B H 0.6510 1.0412 0.3056 0.0589 Uiso 1.0 4 calc R . .
H12A H 0.6288 1.3794 0.2057 0.0816 Uiso 1.0 4 calc R . .
H12B H 0.5444 1.2128 0.1464 0.0816 Uiso 1.0 4 calc R . .
H12C H 0.6685 1.1343 0.1511 0.0816 Uiso 1.0 4 calc R . .

loop_
_atom_site_aniso_label
_atom_site_aniso_U_11
_atom_site_aniso_U_22
_atom_site_aniso_U_33
_atom_site_aniso_U_12
_atom_site_aniso_U_13
_atom_site_aniso_U_23
O1 0.0379(11) 0.0752(13) 0.0684(11) 0.0142(8) 0.0245(9) 0.0254(9)
O2 0.0316(9) 0.0518(10) 0.0486(10) 0.0053(7) 0.0133(8) 0.0101(7)
C1 0.0226(12) 0.0417(13) 0.0388(12) -0.0008(9) 0.0030(9) -0.0046(9)
C2 0.0269(12) 0.0433(13) 0.0441(13) -0.0003(10) 0.0055(10) -0.0000(10)
C3 0.0231(12) 0.0444(13) 0.0425(12) 0.0013(9) 0.0024(10) -0.0035(10)
C4 0.0276(13) 0.0568(15) 0.0561(14) 0.0036(11) 0.0080(11) 0.0013(11)
C5 0.0273(13) 0.0688(17) 0.0628(16) 0.0154(12) 0.0060(12) -0.0021(13)
C6 0.0333(14) 0.0605(16) 0.0577(15) 0.0113(11) -0.0042(12) 0.0030(12)
C7 0.0324(14) 0.0510(14) 0.0446(13) 0.0032(10) 0.0020(11) 0.0001(10)
C8 0.0230(12) 0.0434(13) 0.0394(12) 0.0013(9) 0.0009(9) -0.0068(9)
C9 0.0276(12) 0.0425(13) 0.0375(12) -0.0020(9) 0.0051(9) -0.0023(9)
C10 0.0239(12) 0.0456(13) 0.0432(13) 0.0037(9) 0.0076(10) 0.0017(10)
C11 0.0381(14) 0.0553(15) 0.0559(15) 0.0084(12) 0.0198(11) 0.0042(12)
C12 0.0618(18) 0.0706(18) 0.0753(19) 0.0081(14) 0.0355(15) 0.0166(14)

loop_
_atom_type_symbol
_atom_type_description
_atom_type_scat_dispersion_real
_atom_type_scat_dispersion_imag
_atom_type_scat_source
C C 0.0181 0.0091
;
International Tables for Crystallography
(1992, Vol. C, Tables 4.2.6.8 and 6.1.1.4)
;
H H 0.0000 0.0000
;
International Tables for Crystallography
(1992, Vol. C, Table 6.1.1.4)
;
O O 0.0492 0.0322
;
International Tables for Crystallography
(1992, Vol. C, Tables 4.2.6.8 and 6.1.1.4)
;

loop_
_geom_angle_atom_site_label_1
_geom_angle_atom_site_label_2
_geom_angle_atom_site_label_3
_geom_angle
_geom_angle_publ_flag
_geom_angle_site_symmetry_1
_geom_angle_site_symmetry_2
_geom_angle_site_symmetry_3
C9 O2 C11 118.32(15) yes . . .
C1 C1 C2 121.83(17) yes 3_666 . .
C1 C1 C10 122.08(17) yes 3_666 . .
C2 C1 C10 116.08(17) yes . . .
O1 C2 C1 124.22(18) yes . . .
O1 C2 C3 117.66(19) yes . . .
C1 C2 C3 118.11(17) yes . . .
C2 C3 C4 119.01(18) yes . . .
C2 C3 C8 121.62(18) yes . . .
C4 C3 C8 119.36(18) yes . . .
C3 C4 C5 120.4(2) yes . . .
C4 C5 C6 120.2(2) yes . . .
C5 C6 C7 120.5(2) yes . . .
C6 C7 C8 119.90(19) yes . . .
C3 C8 C7 119.62(18) yes . . .
C3 C8 C9 117.77(17) yes . . .
C7 C8 C9 122.61(18) yes . . .
O2 C9 C8 113.02(16) yes . . .
O2 C9 C10 124.21(18) yes . . .
C8 C9 C10 122.77(19) yes . . .
C1 C10 C9 123.53(19) yes . . .
O2 C11 C12 107.10(18) yes . . .
C3 C4 H4 119.770 no . . .
C5 C4 H4 119.781 no . . .
C4 C5 H5 119.898 no . . .
C6 C5 H5 119.905 no . . .
C5 C6 H6 119.771 no . . .
C7 C6 H6 119.764 no . . .
C6 C7 H7 120.055 no . . .
C8 C7 H7 120.043 no . . .
C1 C10 H10 118.236 no . . .
C9 C10 H10 118.233 no . . .
O2 C11 H11A 110.296 no . . .
O2 C11 H11B 110.295 no . . .
C12 C11 H11A 110.302 no . . .
C12 C11 H11B 110.303 no . . .
H11A C11 H11B 108.549 no . . .
C11 C12 H12A 109.463 no . . .
C11 C12 H12B 109.470 no . . .
C11 C12 H12C 109.467 no . . .
H12A C12 H12B 109.474 no . . .
H12A C12 H12C 109.471 no . . .
H12B C12 H12C 109.483 no . . .

loop_
_geom_bond_atom_site_label_1
_geom_bond_atom_site_label_2
_geom_bond_distance
_geom_bond_publ_flag
_geom_bond_site_symmetry_1
_geom_bond_site_symmetry_2
O1 C2 1.232(3) yes . .
O2 C9 1.363(3) yes . .
O2 C11 1.440(3) yes . .
C1 C1 1.414(3) yes . 3_666
C1 C2 1.500(3) yes . .
C1 C10 1.437(3) yes . .
C2 C3 1.486(3) yes . .
C3 C4 1.396(3) yes . .
C3 C8 1.399(3) yes . .
C4 C5 1.385(3) yes . .
C5 C6 1.378(4) yes . .
C6 C7 1.386(4) yes . .
C7 C8 1.403(3) yes . .
C8 C9 1.447(3) yes . .
C9 C10 1.353(3) yes . .
C11 C12 1.493(4) yes . .
C4 H4 0.930 no . .
C5 H5 0.930 no . .
C6 H6 0.930 no . .
C7 H7 0.930 no . .
C10 H10 0.930 no . .
C11 H11A 0.970 no . .
C11 H11B 0.970 no . .
C12 H12A 0.960 no . .
C12 H12B 0.960 no . .
C12 H12C 0.960 no . .

loop_
_geom_contact_atom_site_label_1
_geom_contact_atom_site_label_2
_geom_contact_distance
_geom_contact_publ_flag
_geom_contact_site_symmetry_1
_geom_contact_site_symmetry_2
O1 C1 2.945(3) no . 3_666
O1 C4 2.740(3) no . .
O1 C10 2.740(3) no . 3_666
O2 C7 2.737(3) no . .
C1 C8 2.930(3) no . .
C2 C9 2.853(3) no . .
C2 C10 2.969(3) no . 3_666
C3 C6 2.785(3) no . .
C3 C10 2.833(3) no . .
C4 C7 2.777(3) no . .
C5 C8 2.784(3) no . .
C10 C11 2.813(3) no . .
O1 O2 3.419(2) no . 3_676
O1 C11 3.347(3) no . 3_676
O1 C12 3.428(3) no . 4_465
O2 O1 3.419(2) no . 3_676
O2 C2 3.594(3) no . 3_676
O2 C6 3.438(3) no . 2_545
C1 C7 3.528(3) no . 1_545
C1 C8 3.509(3) no . 1_545
C1 C8 3.503(3) no . 3_676
C1 C9 3.353(3) no . 3_676
C2 O2 3.594(3) no . 3_676
C2 C6 3.566(3) no . 1_545
C2 C7 3.465(3) no . 1_545
C2 C9 3.460(3) no . 3_676
C2 C10 3.458(3) no . 3_676
C3 C6 3.568(3) no . 1_545
C3 C10 3.529(3) no . 3_676
C6 O2 3.438(3) no . 2_555
C6 C2 3.566(3) no . 1_565
C6 C3 3.568(3) no . 1_565
C7 C1 3.528(3) no . 1_565
C7 C2 3.465(3) no . 1_565
C8 C1 3.509(3) no . 1_565
C8 C1 3.503(3) no . 3_676
C9 C1 3.353(3) no . 3_676
C9 C2 3.460(3) no . 3_676
C10 C2 3.458(3) no . 3_676
C10 C3 3.529(3) no . 3_676
C11 O1 3.347(3) no . 3_676
C12 O1 3.428(3) no . 4_564
O1 H4 2.4386 no . .
O1 H10 2.0471 no . 3_666
O2 H7 2.4290 no . .
O2 H10 2.5777 no . .
O2 H12A 2.6416 no . .
O2 H12B 2.4533 no . .
O2 H12C 3.1847 no . .
C1 H10 2.6551 no . 3_666
C2 H4 2.6255 no . .
C2 H10 3.3358 no . .
C2 H10 2.6181 no . 3_666
C3 H5 3.2517 no . .
C3 H7 3.2617 no . .
C4 H6 3.2324 no . .
C5 H7 3.2364 no . .
C6 H4 3.2314 no . .
C7 H5 3.2367 no . .
C8 H4 3.2523 no . .
C8 H6 3.2531 no . .
C8 H10 3.2839 no . .
C9 H7 2.6809 no . .
C9 H11A 2.6361 no . .
C9 H11B 2.6723 no . .
C10 H11A 2.7642 no . .
C10 H11B 2.7692 no . .
C11 H10 2.4753 no . .
H4 H5 2.3103 no . .
H5 H6 2.3033 no . .
H6 H7 2.3134 no . .
H10 H11A 2.3095 no . .
H10 H11B 2.2648 no . .
H11A H12A 2.8055 no . .
H11A H12B 2.4044 no . .
H11A H12C 2.2682 no . .
H11B H12A 2.2686 no . .
H11B H12B 2.8056 no . .
H11B H12C 2.4038 no . .
O1 H11B 2.6382 no . 3_676
O1 H12A 3.3957 no . 3_676
O1 H12C 2.4712 no . 4_465
O2 H6 2.5856 no . 2_545
O2 H10 3.5133 no . 1_565
C1 H7 3.5680 no . 1_545
C2 H10 3.4716 no . 3_676
C2 H11B 3.1490 no . 3_676
C3 H6 3.4856 no . 1_545
C3 H10 3.3667 no . 3_676
C4 H5 3.4578 no . 3_576
C4 H6 3.4821 no . 1_545
C4 H12B 3.5898 no . 2_545
C4 H12B 3.5783 no . 4_475
C4 H12C 3.3126 no . 4_475
C5 H5 3.5588 no . 3_576
C5 H12B 3.2942 no . 2_545
C5 H12B 3.5137 no . 4_475
C5 H12C 3.4493 no . 4_475
C6 H7 3.3689 no . 2_545
C6 H7 3.5799 no . 2_555
C6 H11A 3.5755 no . 2_555
C6 H12B 3.4329 no . 2_555
C7 H6 3.2430 no . 2_545
C7 H7 3.0742 no . 2_545
C8 H6 3.3932 no . 2_545
C8 H7 3.4057 no . 2_545
C9 H6 3.1379 no . 2_545
C10 H7 3.5681 no . 1_545
C11 H6 3.1324 no . 2_545
C11 H12A 3.3431 no . 1_545
C11 H12A 3.5007 no . 2_645
C12 H4 3.2823 no . 4_574
C12 H5 3.5970 no . 4_574
C12 H6 3.3403 no . 2_545
C12 H11A 3.2831 no . 1_565
C12 H11B 3.3724 no . 2_655
H4 C12 3.2823 no . 4_475
H4 H5 2.8127 no . 3_576
H4 H11A 3.5733 no . 4_465
H4 H11B 3.3665 no . 3_676
H4 H12A 3.0367 no . 4_475
H4 H12B 3.1534 no . 4_475
H4 H12C 3.1536 no . 4_465
H4 H12C 3.1041 no . 4_475
H5 C4 3.4578 no . 3_576
H5 C5 3.5588 no . 3_576
H5 C12 3.5970 no . 4_475
H5 H4 2.8127 no . 3_576
H5 H5 3.0157 no . 3_576
H5 H11A 3.4035 no . 2_555
H5 H12B 3.0920 no . 2_545
H5 H12B 3.1710 no . 2_555
H5 H12B 3.0334 no . 4_475
H5 H12C 3.3470 no . 4_475
H6 O2 2.5856 no . 2_555
H6 C3 3.4856 no . 1_565
H6 C4 3.4821 no . 1_565
H6 C7 3.2430 no . 2_555
H6 C8 3.3932 no . 2_555
H6 C9 3.1379 no . 2_555
H6 C11 3.1324 no . 2_555
H6 C12 3.3403 no . 2_555
H6 H7 2.8595 no . 2_555
H6 H11A 2.9936 no . 2_555
H6 H12B 2.6853 no . 2_555
H7 C1 3.5680 no . 1_565
H7 C6 3.5799 no . 2_545
H7 C6 3.3689 no . 2_555
H7 C7 3.0742 no . 2_555
H7 C8 3.4057 no . 2_555
H7 C10 3.5681 no . 1_565
H7 H6 2.8595 no . 2_545
H7 H7 3.1957 no . 2_545
H7 H7 3.1957 no . 2_555
H10 O2 3.5133 no . 1_545
H10 C2 3.4716 no . 3_676
H10 C3 3.3667 no . 3_676
H10 H12A 3.2983 no . 1_545
H10 H12C 3.2090 no . 2_645
H11A C6 3.5755 no . 2_545
H11A C12 3.2831 no . 1_545
H11A H4 3.5733 no . 4_564
H11A H5 3.4035 no . 2_545
H11A H6 2.9936 no . 2_545
H11A H12A 2.3936 no . 1_545
H11A H12A 3.5047 no . 2_645
H11A H12B 3.4517 no . 1_545
H11A H12C 3.4508 no . 2_645
H11B O1 2.6382 no . 3_676
H11B C2 3.1490 no . 3_676
H11B C12 3.3724 no . 2_645
H11B H4 3.3665 no . 3_676
H11B H12A 2.8292 no . 2_645
H11B H12C 3.0431 no . 2_645
H12A O1 3.3957 no . 3_676
H12A C11 3.3431 no . 1_565
H12A C11 3.5007 no . 2_655
H12A H4 3.0367 no . 4_574
H12A H10 3.2983 no . 1_565
H12A H11A 2.3936 no . 1_565
H12A H11A 3.5047 no . 2_655
H12A H11B 2.8292 no . 2_655
H12A H12C 3.4420 no . 2_655
H12B C4 3.5898 no . 2_555
H12B C4 3.5783 no . 4_574
H12B C5 3.2942 no . 2_555
H12B C5 3.5137 no . 4_574
H12B C6 3.4329 no . 2_545
H12B H4 3.1534 no . 4_574
H12B H5 3.1710 no . 2_545
H12B H5 3.0920 no . 2_555
H12B H5 3.0334 no . 4_574
H12B H6 2.6853 no . 2_545
H12B H11A 3.4517 no . 1_565
H12C O1 2.4712 no . 4_564
H12C C4 3.3126 no . 4_574
H12C C5 3.4493 no . 4_574
H12C H4 3.1536 no . 4_564
H12C H4 3.1041 no . 4_574
H12C H5 3.3470 no . 4_574
H12C H10 3.2090 no . 2_655
H12C H11A 3.4508 no . 2_655
H12C H11B 3.0431 no . 2_655
H12C H12A 3.4420 no . 2_645

loop_
_geom_torsion_atom_site_label_1
_geom_torsion_atom_site_label_2
_geom_torsion_atom_site_label_3
_geom_torsion_atom_site_label_4
_geom_torsion
_geom_torsion_publ_flag
_geom_torsion_site_symmetry_1
_geom_torsion_site_symmetry_2
_geom_torsion_site_symmetry_3
_geom_torsion_site_symmetry_4
C9 O2 C11 C12 177.08(14) no . . . .
C11 O2 C9 C8 -173.59(14) no . . . .
C11 O2 C9 C10 5.8(3) no . . . .
C1 C1 C2 O1 4.0(3) no 3_666 . . .
C1 C1 C2 C3 -176.97(15) no 3_666 . . .
C2 C1 C1 C2 -180(150082) no . . 3_666 3_666
C2 C1 C1 C10 0.7(3) no . . 3_666 3_666
C1 C1 C10 C9 179.35(16) no 3_666 . . .
C10 C1 C1 C2 -0.7(3) no . . 3_666 3_666
C10 C1 C1 C10 180(150082) no . . 3_666 3_666
C2 C1 C10 C9 -1.3(3) no . . . .
C10 C1 C2 O1 -175.38(17) no . . . .
C10 C1 C2 C3 3.7(3) no . . . .
O1 C2 C3 C4 -4.0(3) no . . . .
O1 C2 C3 C8 175.35(16) no . . . .
C1 C2 C3 C4 176.91(15) no . . . .
C1 C2 C3 C8 -3.8(3) no . . . .
C2 C3 C4 C5 179.12(16) no . . . .
C2 C3 C8 C7 -178.53(15) no . . . .
C2 C3 C8 C9 1.3(3) no . . . .
C4 C3 C8 C7 0.8(3) no . . . .
C4 C3 C8 C9 -179.43(16) no . . . .
C8 C3 C4 C5 -0.2(3) no . . . .
C3 C4 C5 C6 -0.3(3) no . . . .
C4 C5 C6 C7 0.2(4) no . . . .
C5 C6 C7 C8 0.4(3) no . . . .
C6 C7 C8 C3 -0.9(3) no . . . .
C6 C7 C8 C9 179.33(17) no . . . .
C3 C8 C9 O2 -179.23(15) no . . . .
C3 C8 C9 C10 1.3(3) no . . . .
C7 C8 C9 O2 0.6(3) no . . . .
C7 C8 C9 C10 -178.87(17) no . . . .
O2 C9 C10 C1 179.36(15) no . . . .
C8 C9 C10 C1 -1.3(3) no . . . .
